data_7022894
loop_
_publ_author_name
'Wang, Xiuli'
'Luan, Jian'
'Lin, Hongyan'
'Lu, Qilin'
'Xu, Chuang'
'Liu, Guocheng'

_publ_section_title
;
 Effect of flexible bis-pyridyl-bis-amide ligands and dicarboxylates on
 the assembly and properties of multifunctional Cu(II) metal-organic
 coordination polymers.
;
_journal_issue 23
_journal_name_full 'Dalton transactions (Cambridge, England : 2003)'
_journal_page_first 8375
_journal_page_last 8386
_journal_paper_doi 10.1039/c3dt50202c
_journal_volume 42
_journal_year 2013
_chemical_formula_sum 'C32 H26 Cu3 N4 O12'
_chemical_formula_weight 849.19
_chemical_name_systematic
;
?
;
_space_group_IT_number 2
_symmetry_cell_setting triclinic
_symmetry_space_group_name_Hall '-P 1'
_symmetry_space_group_name_H-M 'P -1'
_atom_sites_solution_hydrogens geom
_atom_sites_solution_primary direct
_atom_sites_solution_secondary difmap
_audit_creation_method SHELXL-97
_cell_angle_alpha 85.133(2)
_cell_angle_beta 75.9090(10)
_cell_angle_gamma 87.445(2)
_cell_formula_units_Z 1
_cell_length_a 8.0878(7)
_cell_length_b 8.8044(8)
_cell_length_c 11.3643(10)
_cell_measurement_reflns_used 2886
_cell_measurement_temperature 296(2)
_cell_measurement_theta_max 25.15
_cell_measurement_theta_min 2.13
_cell_volume 781.81(12)
_computing_cell_refinement 'SMART (Bruker, 2001)'
_computing_data_collection 'SMART (Bruker, 2001)'
_computing_data_reduction 'SAINT+ (Bruker, 1999)'
_computing_molecular_graphics 'PLATON (Spek, 2003)'
_computing_publication_material 'SHELXTL (1998)'
_computing_structure_refinement 'SHELXL-97 (Sheldrick, 2008)'
_computing_structure_solution 'SHELXS-97 (Sheldrick, 2008)'
_diffrn_ambient_temperature 296(2)
_diffrn_measured_fraction_theta_full 0.993
_diffrn_measured_fraction_theta_max 0.993
_diffrn_measurement_device_type 'CCD area detector'
_diffrn_measurement_method 'phi and omega scans'
_diffrn_radiation_monochromator graphite
_diffrn_radiation_source 'fine-focus sealed tube'
_diffrn_radiation_type MoK\a
_diffrn_radiation_wavelength 0.71073
_diffrn_reflns_av_R_equivalents 0.0107
_diffrn_reflns_av_unetI/netI 0.0194
_diffrn_reflns_limit_h_max 9
_diffrn_reflns_limit_h_min -9
_diffrn_reflns_limit_k_max 10
_diffrn_reflns_limit_k_min -8
_diffrn_reflns_limit_l_max 13
_diffrn_reflns_limit_l_min -13
_diffrn_reflns_number 4135
_diffrn_reflns_theta_full 25.00
_diffrn_reflns_theta_max 25.00
_diffrn_reflns_theta_min 1.85
_exptl_absorpt_coefficient_mu 2.097
_exptl_absorpt_correction_T_max 0.730
_exptl_absorpt_correction_T_min 0.664
_exptl_absorpt_correction_type empirical
_exptl_absorpt_process_details SADABS
_exptl_crystal_colour BLUE
_exptl_crystal_density_diffrn 1.804
_exptl_crystal_density_method 'not measured'
_exptl_crystal_description BLOCK
_exptl_crystal_F_000 429
_exptl_crystal_size_max 0.20
_exptl_crystal_size_mid 0.18
_exptl_crystal_size_min 0.15
_refine_diff_density_max 0.593
_refine_diff_density_min -0.637
_refine_diff_density_rms 0.074
_refine_ls_extinction_method none
_refine_ls_goodness_of_fit_ref 1.064
_refine_ls_hydrogen_treatment constr
_refine_ls_matrix_type full
_refine_ls_number_parameters 232
_refine_ls_number_reflns 2747
_refine_ls_number_restraints 0
_refine_ls_restrained_S_all 1.064
_refine_ls_R_factor_all 0.0318
_refine_ls_R_factor_gt 0.0284
_refine_ls_shift/su_max 0.000
_refine_ls_shift/su_mean 0.000
_refine_ls_structure_factor_coef Fsqd
_refine_ls_weighting_details 'calc w=1/[\s^2^(Fo^2^)+(0.0492P)^2^+0.6423P] where P=(Fo^2^+2Fc^2^)/3'
_refine_ls_weighting_scheme calc
_refine_ls_wR_factor_gt 0.0806
_refine_ls_wR_factor_ref 0.0822
_reflns_number_gt 2510
_reflns_number_total 2747
_reflns_threshold_expression >2sigma(I)
_cod_data_source_file c3dt50202c.txt
_cod_data_source_block lj-5
_cod_depositor_comments
;
The following automatic conversions were performed:

'_symmetry_cell_setting' value 'Triclinic' changed to 'triclinic'
according to /home/saulius/struct/CIF-dictionaries/cif_core.dic
dictionary named 'cif_core.dic' version 2.4.2 from 2011-04-26.

Automatic conversion script
Id: cif_fix_values 1891 2012-01-12 08:04:46Z andrius 
;
_cod_database_code 7022894

loop_
_symmetry_equiv_pos_as_xyz
'x, y, z'
'-x, -y, -z'

loop_
_atom_site_label
_atom_site_type_symbol
_atom_site_fract_x
_atom_site_fract_y
_atom_site_fract_z
_atom_site_U_iso_or_equiv
_atom_site_adp_type
_atom_site_occupancy
_atom_site_symmetry_multiplicity
_atom_site_calc_flag
_atom_site_refinement_flags
Cu1 Cu -0.10123(4) 0.62797(3) 0.41819(3) 0.02101(12) Uani 1 1 d .
O1 O 0.2779(3) 1.1570(2) 0.61598(19) 0.0350(5) Uani 1 1 d .
N1 N 0.0906(3) 0.7747(3) 0.41524(19) 0.0232(5) Uani 1 1 d .
C1 C 0.1973(4) 0.8221(4) 0.3101(3) 0.0342(7) Uani 1 1 d .
H1A H 0.1904 0.7784 0.2397 0.041 Uiso 1 1 calc R
Cu2 Cu -0.5000 0.5000 0.5000 0.02727(14) Uani 1 2 d S
O2 O -0.1740(2) 0.6362(2) 0.59794(16) 0.0287(4) Uani 1 1 d .
N2 N 0.1800(3) 0.9457(3) 0.7328(2) 0.0375(6) Uani 1 1 d .
H2B H 0.1569 0.8509 0.7351 0.045 Uiso 1 1 calc R
C2 C 0.3165(4) 0.9318(4) 0.3006(3) 0.0420(8) Uani 1 1 d .
H2A H 0.3869 0.9620 0.2253 0.050 Uiso 1 1 calc R
O3 O -0.4501(3) 0.5787(3) 0.64295(19) 0.0536(7) Uani 1 1 d .
C3 C 0.3308(4) 0.9969(3) 0.4042(3) 0.0315(6) Uani 1 1 d .
H3A H 0.4090 1.0727 0.3998 0.038 Uiso 1 1 calc R
O4 O -0.0230(2) 0.4204(2) 0.74790(16) 0.0294(4) Uani 1 1 d .
C4 C 0.2250(3) 0.9458(3) 0.5149(2) 0.0239(5) Uani 1 1 d .
O5 O 0.0989(2) 0.6265(2) 0.78899(18) 0.0333(5) Uani 1 1 d .
C5 C 0.1079(3) 0.8351(3) 0.5165(2) 0.0231(5) Uani 1 1 d .
H5A H 0.0381 0.8009 0.5909 0.028 Uiso 1 1 calc R
O6 O -0.2685(2) 0.4837(2) 0.42346(17) 0.0294(4) Uani 1 1 d .
C6 C 0.2306(3) 1.0245(3) 0.6265(3) 0.0266(6) Uani 1 1 d .
C7 C 0.1632(5) 1.0182(4) 0.8463(3) 0.0489(9) Uani 1 1 d .
H7A H 0.1520 1.1278 0.8310 0.059 Uiso 1 1 calc R
H7B H 0.2656 0.9970 0.8756 0.059 Uiso 1 1 calc R
C8 C 0.0127(5) 0.9626(4) 0.9413(3) 0.0465(8) Uani 1 1 d .
H8A H 0.0260 0.8533 0.9575 0.056 Uiso 1 1 calc R
H8B H -0.0886 0.9808 0.9103 0.056 Uiso 1 1 calc R
C10 C -0.3168(3) 0.6125(3) 0.6701(2) 0.0275(6) Uani 1 1 d .
C11 C -0.3342(3) 0.6342(3) 0.8027(2) 0.0252(6) Uani 1 1 d .
C12 C -0.4927(4) 0.6840(4) 0.8706(3) 0.0358(7) Uani 1 1 d .
H12A H -0.5831 0.7019 0.8335 0.043 Uiso 1 1 calc R
C13 C -0.5156(4) 0.7067(4) 0.9921(3) 0.0426(8) Uani 1 1 d .
H13A H -0.6209 0.7416 1.0361 0.051 Uiso 1 1 calc R
C14 C -0.3838(4) 0.6779(4) 1.0487(3) 0.0402(7) Uani 1 1 d .
H14A H -0.4005 0.6918 1.1311 0.048 Uiso 1 1 calc R
C15 C -0.2263(4) 0.6283(3) 0.9827(2) 0.0315(6) Uani 1 1 d .
H15A H -0.1374 0.6095 1.0211 0.038 Uiso 1 1 calc R
C16 C -0.1994(3) 0.6062(3) 0.8595(2) 0.0241(5) Uani 1 1 d .
C17 C -0.0266(3) 0.5492(3) 0.7928(2) 0.0236(5) Uani 1 1 d .

loop_
_atom_site_aniso_label
_atom_site_aniso_U_11
_atom_site_aniso_U_22
_atom_site_aniso_U_33
_atom_site_aniso_U_23
_atom_site_aniso_U_13
_atom_site_aniso_U_12
Cu1 0.01923(18) 0.02815(19) 0.01627(18) -0.00540(12) -0.00351(12) -0.00438(13)
O1 0.0385(12) 0.0277(11) 0.0442(12) -0.0077(9) -0.0178(10) -0.0041(9)
N1 0.0212(11) 0.0287(11) 0.0201(11) -0.0040(9) -0.0047(9) -0.0029(9)
C1 0.0360(16) 0.0431(17) 0.0225(14) -0.0094(12) -0.0002(12) -0.0140(13)
Cu2 0.0192(2) 0.0410(3) 0.0226(2) -0.0075(2) -0.00438(18) -0.00482(19)
O2 0.0255(10) 0.0445(11) 0.0156(9) -0.0028(8) -0.0018(7) -0.0121(8)
N2 0.0497(16) 0.0367(14) 0.0278(13) -0.0113(11) -0.0074(11) -0.0141(12)
C2 0.0381(17) 0.055(2) 0.0278(15) -0.0076(14) 0.0056(13) -0.0190(15)
O3 0.0234(11) 0.113(2) 0.0282(11) -0.0295(13) -0.0024(9) -0.0143(12)
C3 0.0235(14) 0.0346(15) 0.0361(16) -0.0051(12) -0.0042(12) -0.0090(11)
O4 0.0339(11) 0.0288(10) 0.0231(9) -0.0079(8) 0.0005(8) -0.0064(8)
C4 0.0196(12) 0.0259(13) 0.0277(14) -0.0051(11) -0.0080(10) 0.0018(10)
O5 0.0270(10) 0.0401(11) 0.0344(11) -0.0159(9) -0.0055(8) -0.0052(9)
C5 0.0206(12) 0.0272(13) 0.0224(13) -0.0043(10) -0.0062(10) 0.0010(10)
O6 0.0186(9) 0.0399(11) 0.0296(10) -0.0135(8) -0.0007(7) -0.0073(8)
C6 0.0213(13) 0.0290(14) 0.0317(15) -0.0086(11) -0.0092(11) 0.0013(11)
C7 0.059(2) 0.059(2) 0.0301(16) -0.0191(15) -0.0038(15) -0.0223(17)
C8 0.056(2) 0.055(2) 0.0295(17) -0.0137(15) -0.0067(15) -0.0144(17)
C10 0.0243(14) 0.0357(15) 0.0231(14) -0.0051(11) -0.0052(11) -0.0054(11)
C11 0.0247(13) 0.0311(14) 0.0188(12) -0.0057(10) -0.0011(10) -0.0072(11)
C12 0.0251(14) 0.0492(18) 0.0318(16) -0.0096(13) -0.0020(12) -0.0029(13)
C13 0.0337(17) 0.056(2) 0.0320(16) -0.0187(15) 0.0091(13) -0.0038(15)
C14 0.0466(19) 0.0524(19) 0.0186(14) -0.0135(13) 0.0025(13) -0.0070(15)
C15 0.0361(16) 0.0392(16) 0.0195(13) -0.0062(11) -0.0049(11) -0.0077(13)
C16 0.0267(14) 0.0260(13) 0.0190(12) -0.0042(10) -0.0019(10) -0.0073(11)
C17 0.0285(14) 0.0278(14) 0.0155(12) -0.0024(10) -0.0064(10) -0.0029(11)

loop_
_atom_type_symbol
_atom_type_description
_atom_type_scat_dispersion_real
_atom_type_scat_dispersion_imag
_atom_type_scat_source
C C 0.0033 0.0016 'International Tables Vol C Tables 4.2.6.8 and 6.1.1.4'
H H 0.0000 0.0000 'International Tables Vol C Tables 4.2.6.8 and 6.1.1.4'
N N 0.0061 0.0033 'International Tables Vol C Tables 4.2.6.8 and 6.1.1.4'
O O 0.0106 0.0060 'International Tables Vol C Tables 4.2.6.8 and 6.1.1.4'
Cu Cu 0.3201 1.2651 'International Tables Vol C Tables 4.2.6.8 and 6.1.1.4'

loop_
_geom_angle_atom_site_label_1
_geom_angle_atom_site_label_2
_geom_angle_atom_site_label_3
_geom_angle
_geom_angle_site_symmetry_1
_geom_angle_site_symmetry_3
O6 Cu1 O4 91.91(8) . 2_566
O6 Cu1 O2 90.71(8) . .
O4 Cu1 O2 163.33(8) 2_566 .
O6 Cu1 N1 176.51(9) . .
O4 Cu1 N1 87.56(8) 2_566 .
O2 Cu1 N1 88.82(8) . .
O6 Cu1 O1 94.75(8) . 2_576
O4 Cu1 O1 103.78(8) 2_566 2_576
O2 Cu1 O1 92.40(8) . 2_576
N1 Cu1 O1 88.72(8) . 2_576
C6 O1 Cu1 123.38(18) . 2_576
C1 N1 C5 117.1(2) . .
C1 N1 Cu1 120.70(18) . .
C5 N1 Cu1 122.03(18) . .
N1 C1 C2 123.4(3) . .
O6 Cu2 O6 179.999(2) 2_466 .
O6 Cu2 O3 88.16(8) 2_466 .
O6 Cu2 O3 91.84(8) . .
O6 Cu2 O3 91.84(8) 2_466 2_466
O6 Cu2 O3 88.16(8) . 2_466
O3 Cu2 O3 180.0 . 2_466
C10 O2 Cu1 130.28(17) . .
C6 N2 C7 120.6(3) . .
C1 C2 C3 119.4(3) . .
C10 O3 Cu2 134.19(19) . .
C2 C3 C4 118.2(3) . .
C17 O4 Cu1 125.89(17) . 2_566
C5 C4 C3 118.9(2) . .
C5 C4 C6 122.5(2) . .
C3 C4 C6 118.3(2) . .
N1 C5 C4 123.0(2) . .
Cu2 O6 Cu1 126.51(10) . .
O1 C6 N2 123.2(3) . .
O1 C6 C4 119.9(3) . .
N2 C6 C4 116.9(2) . .
N2 C7 C8 111.6(3) . .
C7 C8 C8 113.5(4) . 2_577
O3 C10 O2 126.7(2) . .
O3 C10 C11 115.4(2) . .
O2 C10 C11 117.8(2) . .
C12 C11 C16 119.4(2) . .
C12 C11 C10 117.9(2) . .
C16 C11 C10 122.7(2) . .
C13 C12 C11 120.4(3) . .
C14 C13 C12 120.5(3) . .
C13 C14 C15 119.8(3) . .
C14 C15 C16 120.8(3) . .
C15 C16 C11 119.1(2) . .
C15 C16 C17 118.6(2) . .
C11 C16 C17 122.3(2) . .
O5 C17 O4 125.7(2) . .
O5 C17 C16 118.4(2) . .
O4 C17 C16 115.9(2) . .

loop_
_geom_bond_atom_site_label_1
_geom_bond_atom_site_label_2
_geom_bond_distance
_geom_bond_site_symmetry_2
Cu1 O6 1.8834(18) .
Cu1 O4 1.9820(18) 2_566
Cu1 O2 1.9901(18) .
Cu1 N1 2.055(2) .
Cu1 O1 2.384(2) 2_576
O1 C6 1.230(3) .
O1 Cu1 2.383(2) 2_576
N1 C1 1.339(4) .
N1 C5 1.348(3) .
C1 C2 1.375(4) .
Cu2 O6 1.8677(18) 2_466
Cu2 O6 1.8677(18) .
Cu2 O3 1.954(2) .
Cu2 O3 1.954(2) 2_466
O2 C10 1.258(3) .
N2 C6 1.323(4) .
N2 C7 1.462(4) .
C2 C3 1.383(4) .
O3 C10 1.246(3) .
C3 C4 1.390(4) .
O4 C17 1.279(3) .
O4 Cu1 1.9820(18) 2_566
C4 C5 1.385(4) .
C4 C6 1.507(4) .
O5 C17 1.237(3) .
C7 C8 1.487(5) .
C8 C8 1.503(6) 2_577
C10 C11 1.507(4) .
C11 C12 1.399(4) .
C11 C16 1.400(4) .
C12 C13 1.378(4) .
C13 C14 1.378(5) .
C14 C15 1.384(4) .
C15 C16 1.393(4) .
C16 C17 1.505(4) .
